data_2101967
loop_
_publ_author_name
'Feng Xue'
'Thomas C. W. Mak'

_publ_section_title
;
 Channel- and layer-type anionic host structures in inclusion compounds
 of urea, tetraalkylammonium terephthalate/trimesate and water
;
_journal_issue 1
_journal_name_full 'Acta Crystallographica Section B'
_journal_page_first 142
_journal_page_last 154
_journal_paper_doi 10.1107/S0108768199011283
_journal_volume 56
_journal_year 2000
_chemical_formula_iupac '3[N(C2 H5)4]+,C9 H3 O6 3-,2(C H4 N2 O),7.5(H2 O)'
_chemical_formula_sum 'C35 H86 N7 O15.5'
_chemical_formula_weight 853.11
_chemical_name_systematic
;
 ?
;
_space_group_IT_number 2
_symmetry_cell_setting triclinic
_symmetry_space_group_name_Hall '-P 1'
_symmetry_space_group_name_H-M 'P -1'
_audit_creation_method SHELXL97
_cell_angle_alpha 72.460(10)
_cell_angle_beta 78.320(10)
_cell_angle_gamma 66.950(10)
_cell_formula_units_Z 2
_cell_length_a 13.2500(10)
_cell_length_b 14.0340(10)
_cell_length_c 15.2600(10)
_cell_measurement_reflns_used 118
_cell_measurement_temperature 293(2)
_cell_measurement_theta_max 26
_cell_measurement_theta_min 2
_cell_volume 2478.1(4)
_computing_cell_refinement 'MSC bioteX (MSC, 1995)'
_computing_data_collection 'MSC bioteX (MSC, 1995)'
_computing_data_reduction 'MSC bioteX (MSC, 1995)'
_computing_molecular_graphics 'Siemens SHELXTL-PC (Siemens, 1990)'
_computing_structure_refinement 'SHELXL97 (Sheldrick, 1997)'
_computing_structure_solution 'SHELXS97 (Sheldrick, 1997)'
_diffrn_ambient_temperature 293(2)
_diffrn_measured_fraction_theta_full .753
_diffrn_measured_fraction_theta_max .753
_diffrn_measurement_device_type 'Rigaku RAXIS IIc'
_diffrn_measurement_method
;
Take 36 oscillation photos in the range of 0 - 180\%,
\D\f = 5\%, 10 min. per frame.  Background level -40.
Crystal to detector distance 78.037 mm.
;
_diffrn_radiation_monochromator graphite
_diffrn_radiation_source
;
Rigaku RU-200 rotating-anode generator operated at 50kV and 90mA
;
_diffrn_radiation_type MoK\a
_diffrn_radiation_wavelength .71073
_diffrn_reflns_av_R_equivalents .0000
_diffrn_reflns_av_sigmaI/netI .0654
_diffrn_reflns_limit_h_max 14
_diffrn_reflns_limit_h_min -16
_diffrn_reflns_limit_k_max 0
_diffrn_reflns_limit_k_min -17
_diffrn_reflns_limit_l_max 17
_diffrn_reflns_limit_l_min -18
_diffrn_reflns_number 6973
_diffrn_reflns_theta_full 25.54
_diffrn_reflns_theta_max 25.54
_diffrn_reflns_theta_min 1.41
_exptl_absorpt_coefficient_mu .089
_exptl_absorpt_correction_T_max 1.138
_exptl_absorpt_correction_T_min .863
_exptl_absorpt_correction_type empirical
_exptl_absorpt_process_details 'ABSCOR (Higashi, 1995)'
_exptl_crystal_colour Colorless
_exptl_crystal_density_diffrn 1.143
_exptl_crystal_density_method 'not measured'
_exptl_crystal_description block
_exptl_crystal_F_000 938
_exptl_crystal_size_max .60
_exptl_crystal_size_mid .50
_exptl_crystal_size_min .40
_refine_diff_density_max .452
_refine_diff_density_min -.402
_refine_ls_extinction_coef .037(4)
_refine_ls_extinction_method 'SHELXL97 (Sheldrick, 1997)'
_refine_ls_goodness_of_fit_ref 1.083
_refine_ls_hydrogen_treatment mixed
_refine_ls_matrix_type full
_refine_ls_number_parameters 646
_refine_ls_number_reflns 6973
_refine_ls_number_restraints 403
_refine_ls_restrained_S_all 1.185
_refine_ls_R_factor_all .0853
_refine_ls_R_factor_gt .0723
_refine_ls_shift/su_max .002
_refine_ls_shift/su_mean .000
_refine_ls_structure_factor_coef Fsqd
_refine_ls_weighting_details 'w=1/[\s^2^(Fo^2^)+(0.0987P)^2^+0.6009P] where P=(Fo^2^+2Fc^2^)/3'
_refine_ls_weighting_scheme calc
_refine_ls_wR_factor_ref .2151
_reflns_number_gt 5849
_reflns_number_total 6973
_reflns_threshold_expression I>2\s(I)
_cod_data_source_file hr0043.cif
_cod_data_source_block compd3
_cod_depositor_comments
;
The following automatic conversions were performed:
'_symmetry_cell_setting' value 'Triclinic' changed to 'triclinic'
according to '/home/saulius/struct/CIF-dictionaries/cif_core.dic'
dictionary named 'cif_core.dic' version 2.4.1 from
2010-06-29.

'_exptl_absorpt_correction_type' value 'Empirical' changed to
'empirical' according to
'/home/saulius/struct/CIF-dictionaries/cif_core.dic' dictionary named
'cif_core.dic' version 2.4.1 from 2010-06-29.

Automatic conversion script
Id: cif_fix_enum 1527 2010-12-29 10:47:43Z saulius 

The following automatic conversions were performed:

'_symmetry_cell_setting' value 'Triclinic' changed to 'triclinic'
according to /home/saulius/struct/CIF-dictionaries/cif_core.dic
dictionary named 'cif_core.dic' version 2.4.1 from
2010-06-29.

'_exptl_absorpt_correction_type' value 'Empirical'
changed to 'empirical' according to
/home/saulius/struct/CIF-dictionaries/cif_core.dic dictionary named
'cif_core.dic' version 2.4.1 from 2010-06-29.

Automatic conversion script
Id: cif_fix_values 1715 2011-07-08 13:25:40Z adriana 

The following automatic conversions were performed:

'_refine_ls_weighting_scheme' value 'calc
w=1/[\s^2^(Fo^2^)+(0.0987P)^2^+0.6009P] where P=(Fo^2^+2Fc^2^)/3' was
changed to 'calc'. New tag '_refine_ls_weighting_details' was
created. The value of the new tag was set to
'w=1/[\s^2^(Fo^2^)+(0.0987P)^2^+0.6009P] where P=(Fo^2^+2Fc^2^)/3'.

Automatic conversion script
Id: cif_fix_values 3143 2015-03-26 13:38:13Z robertas 
;
_cod_original_cell_volume 2478.1(3)
_cod_original_formula_sum 'C35 H86 N7 O15.50'
_cod_database_code 2101967
_cod_database_fobs_code 2101967

loop_
_symmetry_equiv_pos_as_xyz
'x, y, z'
'-x, -y, -z'

loop_
_atom_site_label
_atom_site_fract_x
_atom_site_fract_y
_atom_site_fract_z
_atom_site_U_iso_or_equiv
_atom_site_adp_type
_atom_site_calc_flag
_atom_site_refinement_flags
_atom_site_occupancy
_atom_site_disorder_assembly
_atom_site_disorder_group
_atom_site_type_symbol
C1 .8271(2) .2969(2) .49021(19) .0695(7) Uani d D 1 . . C
O1 .8354(2) .3139(2) .56284(14) .0899(6) Uani d D 1 . . O
N1 .7696(3) .2378(3) .48821(19) .1038(9) Uani d D 1 . . N
H1A .7371 .2104 .5384 .125 Uiso calc R 1 . . H
H1B .7652 .2272 .4367 .125 Uiso calc R 1 . . H
N2 .8763(2) .3354(2) .41004(17) .0823(7) Uani d D 1 . . N
H2A .9150 .3731 .4079 .099 Uiso calc R 1 . . H
H2B .8694 .3226 .3603 .099 Uiso calc R 1 . . H
C2 .9701(5) .4703(4) -.3393(4) .1475(19) Uani d D 1 . . C
O2 1.0148(2) .5136(2) -.41606(16) .0960(7) Uani d D 1 . . O
N3 .8719(3) .4384(2) -.33695(19) .0981(9) Uani d D 1 . . N
H3A .8453 .4492 -.3874 .118 Uiso calc R 1 . . H
H3B .8432 .4097 -.2851 .118 Uiso calc R 1 . . H
N4 1.0286(5) .4406(4) -.2461(3) .232(2) Uani d D 1 . . N
H4A 1.0875 .4537 -.2489 .278 Uiso calc R 1 . . H
H4B 1.0007 .4116 -.1939 .278 Uiso calc R 1 . . H
C3 .7876(2) .2378(2) .24831(17) .0578(6) Uani d D 1 . . C
O3 .73989(18) .20044(17) .32165(13) .0784(5) Uani d D 1 . . O
O4 .85359(17) .28354(17) .24381(13) .0777(5) Uani d D 1 . . O
C4 .7632(2) .22912(19) .15922(17) .0553(6) Uani d D 1 . . C
C5 .8084(2) .2748(2) .07516(17) .0589(6) Uani d D 1 . . C
H5 .8522 .3134 .0738 .071 Uiso calc R 1 . . H
C6 .7899(2) .2644(2) -.00719(17) .0603(6) Uani d D 1 . . C
C7 .7238(2) .2073(2) -.00365(18) .0639(7) Uani d D 1 . . C
H7 .7113 .1995 -.0585 .077 Uiso calc R 1 . . H
C8 .6758(2) .1615(2) .07857(18) .0606(6) Uani d D 1 . . C
C9 .6960(2) .1727(2) .16046(18) .0591(6) Uani d D 1 . . C
H9 .6644 .1423 .2166 .071 Uiso calc R 1 . . H
C10 .8444(3) .3111(3) -.0976(2) .0750(8) Uani d D 1 . . C
O5 .8168(2) .3094(2) -.17028(14) .0980(7) Uani d D 1 . . O
O6 .9140(2) .3491(3) -.09436(17) .1161(9) Uani d D 1 . . O
C11 .6053(3) .0991(3) .0794(2) .0754(8) Uani d D 1 . . C
O7 .5798(2) .0435(2) .15605(18) .1047(7) Uani d D 1 . . O
O8 .5807(2) .1020(2) .00548(18) .1164(8) Uani d D 1 . . O
O1W .8140(2) .17790(19) -.26933(17) .0903(7) Uani d D 1 . . O
H1WA .810(4) .226(3) -.3275(17) .135 Uiso d D 1 . . H
H1WB .814(3) .215(3) -.228(2) .135 Uiso d D 1 . . H
O2W .3826(2) .8220(2) .30497(17) .0941(7) Uani d D 1 . . O
H2WA .423(3) .844(4) .250(2) .141 Uiso d D 1 . . H
H2WB .316(2) .826(4) .288(3) .141 Uiso d D 1 . . H
O3W .5015(2) .1072(2) -.14886(16) .0913(7) Uani d D 1 . . O
H3WA .522(3) .095(3) -.0898(18) .137 Uiso d D 1 . . H
H3WB .486(3) .046(2) -.146(3) .137 Uiso d D 1 . . H
O4W .5443(2) .1758(2) .40696(19) .1004(7) Uani d D 1 . . O
H4WA .612(2) .182(4) .375(3) .151 Uiso d D 1 . . H
H4WB .576(3) .132(3) .4632(19) .151 Uiso d D 1 . . H
O5W .4471(2) .1050(2) .3081(2) .1083(8) Uani d D 1 . . O
H5WA .497(3) .080(4) .260(2) .162 Uiso d D 1 . . H
H5WB .490(3) .111(4) .347(3) .162 Uiso d D 1 . . H
O6W .3847(3) .9403(2) .42127(18) .1155(9) Uani d D 1 . . O
H6WA .397(4) .889(3) .388(3) .173 Uiso d D 1 . . H
H6WB .396(4) 1.001(3) .379(3) .173 Uiso d D 1 . . H
O7W .8602(3) .4837(2) .1508(2) .1225(10) Uani d D 1 . . O
H7WA .867(4) .411(2) .180(4) .184 Uiso d D 1 . . H
H7WB .922(3) .472(4) .105(3) .184 Uiso d D 1 . . H
O8W .9502(6) .4894(5) -.0251(5) .136(2) Uani d PD .50 A -1 O
H8WA .892(5) .503(7) .022(4) .204 Uiso d PD .50 B -1 H
H8WB .937(6) .435(5) -.040(7) .204 Uiso d PD .50 C -1 H
N5 .18049(19) .1644(2) .10684(19) .0805(8) Uani d D 1 . . N
C12 .2255(4) .0843(5) .1965(4) .0967(16) Uani d PD .70 D 1 C
H12A .2570 .0134 .1853 .116 Uiso calc PR .70 D 1 H
H12B .2852 .1002 .2094 .116 Uiso calc PR .70 D 1 H
C13 .1462(7) .0808(7) .2808(5) .114(3) Uani d PD .70 D 1 C
H13A .1838 .0286 .3320 .170 Uiso calc PR .70 D 1 H
H13B .0881 .0619 .2706 .170 Uiso calc PR .70 D 1 H
H13C .1156 .1497 .2943 .170 Uiso calc PR .70 D 1 H
C14 .2718(4) .1560(4) .0339(4) .0944(16) Uani d PD .70 D 1 C
H14A .3011 .0837 .0261 .113 Uiso calc PR .70 D 1 H
H14B .3299 .1682 .0537 .113 Uiso calc PR .70 D 1 H
C15 .2414(9) .2334(10) -.0592(6) .140(5) Uani d PD .70 D 1 C
H15A .3056 .2233 -.1029 .210 Uiso calc PR .70 D 1 H
H15B .2137 .3055 -.0527 .210 Uiso calc PR .70 D 1 H
H15C .1859 .2204 -.0807 .210 Uiso calc PR .70 D 1 H
C16 .0819(3) .1555(4) .0867(3) .0821(13) Uani d PD .70 D 1 C
H16A .0560 .2098 .0311 .099 Uiso calc PR .70 D 1 H
H16B .0249 .1708 .1368 .099 Uiso calc PR .70 D 1 H
C17 .0969(6) .0475(6) .0733(7) .115(3) Uani d PD .70 D 1 C
H17A .0282 .0490 .0605 .173 Uiso calc PR .70 D 1 H
H17B .1205 -.0070 .1284 .173 Uiso calc PR .70 D 1 H
H17C .1514 .0323 .0224 .173 Uiso calc PR .70 D 1 H
C18 .1376(4) .2787(4) .1275(4) .1000(16) Uani d PD .70 D 1 C
H18A .1037 .3319 .0741 .120 Uiso calc PR .70 D 1 H
H18B .0809 .2809 .1790 .120 Uiso calc PR .70 D 1 H
C19 .2264(6) .3097(6) .1501(6) .150(3) Uani d PD .70 D 1 C
H19A .1934 .3794 .1621 .225 Uiso calc PR .70 D 1 H
H19B .2817 .3107 .0986 .225 Uiso calc PR .70 D 1 H
H19C .2596 .2586 .2036 .225 Uiso calc PR .70 D 1 H
C12' .1926(10) .0540(8) .0915(10) .101(4) Uani d PD .30 D 2 C
H12C .2572 .0327 .0486 .121 Uiso calc PR .30 D 2 H
H12D .2061 .0008 .1499 .121 Uiso calc PR .30 D 2 H
C13' .0971(17) .0519(17) .0561(19) .184(15) Uani d PD .30 D 2 C
H13D .1133 -.0180 .0480 .276 Uiso calc PR .30 D 2 H
H13E .0831 .1035 -.0022 .276 Uiso calc PR .30 D 2 H
H13F .0332 .0690 .0994 .276 Uiso calc PR .30 D 2 H
C14' .2986(7) .1427(9) .1122(10) .094(4) Uani d PD .30 D 2 C
H14C .3421 .1221 .0572 .113 Uiso calc PR .30 D 2 H
H14D .3251 .0845 .1654 .113 Uiso calc PR .30 D 2 H
C15' .3105(11) .2423(11) .1204(14) .130(6) Uani d PD .30 D 2 C
H15D .3870 .2300 .1206 .194 Uiso calc PR .30 D 2 H
H15E .2708 .2599 .1768 .194 Uiso calc PR .30 D 2 H
H15F .2813 .3004 .0689 .194 Uiso calc PR .30 D 2 H
C16' .0941(9) .1937(10) .1780(7) .095(4) Uani d PD .30 D 2 C
H16C .0257 .2001 .1589 .114 Uiso calc PR .30 D 2 H
H16D .0861 .2638 .1826 .114 Uiso calc PR .30 D 2 H
C17' .109(2) .1182(18) .2735(11) .158(12) Uani d PD .30 D 2 C
H17D .0442 .1424 .3144 .237 Uiso calc PR .30 D 2 H
H17E .1718 .1168 .2965 .237 Uiso calc PR .30 D 2 H
H17F .1197 .0476 .2700 .237 Uiso calc PR .30 D 2 H
C18' .1421(9) .2415(8) .0131(6) .083(3) Uani d PD .30 D 2 C
H18C .0726 .2382 .0057 .099 Uiso calc PR .30 D 2 H
H18D .1274 .3136 .0169 .099 Uiso calc PR .30 D 2 H
C19' .217(2) .224(2) -.0726(11) .124(9) Uani d PD .30 D 2 C
H19D .1825 .2753 -.1255 .186 Uiso calc PR .30 D 2 H
H19E .2332 .1532 -.0781 .186 Uiso calc PR .30 D 2 H
H19F .2848 .2327 -.0692 .186 Uiso calc PR .30 D 2 H
N6 .49914(19) .51845(19) .25040(18) .0740(7) Uani d D 1 . . N
C20 .5034(3) .4199(3) .2270(3) .0974(11) Uani d D 1 . . C
H20A .5211 .3606 .2812 .117 Uiso calc R 1 . . H
H20B .5631 .4032 .1790 .117 Uiso calc R 1 . . H
C21 .3993(4) .4272(4) .1950(4) .1290(16) Uani d D 1 . . C
H21A .4101 .3608 .1820 .194 Uiso calc R 1 . . H
H21B .3819 .4839 .1401 .194 Uiso calc R 1 . . H
H21C .3397 .4414 .2426 .194 Uiso calc R 1 . . H
C22 .6108(3) .4922(3) .2813(3) .0918(10) Uani d D 1 . . C
H22A .6229 .4313 .3343 .110 Uiso calc R 1 . . H
H22B .6669 .4708 .2321 .110 Uiso calc R 1 . . H
C23 .6272(3) .5804(3) .3065(3) .1139(13) Uani d D 1 . . C
H23A .7001 .5557 .3250 .171 Uiso calc R 1 . . H
H23B .5739 .6011 .3566 .171 Uiso calc R 1 . . H
H23C .6181 .6407 .2541 .171 Uiso calc R 1 . . H
C24 .4079(3) .5486(3) .3252(2) .0852(9) Uani d D 1 . . C
H24A .3380 .5661 .3022 .102 Uiso calc R 1 . . H
H24B .4075 .6124 .3379 .102 Uiso calc R 1 . . H
C25 .4159(4) .4636(4) .4147(3) .1298(17) Uani d D 1 . . C
H25A .3547 .4892 .4580 .195 Uiso calc R 1 . . H
H25B .4835 .4471 .4394 .195 Uiso calc R 1 . . H
H25C .4144 .4004 .4035 .195 Uiso calc R 1 . . H
C26 .4744(3) .6132(3) .1683(2) .0899(10) Uani d D 1 . . C
H26A .4726 .6746 .1862 .108 Uiso calc R 1 . . H
H26B .4014 .6287 .1523 .108 Uiso calc R 1 . . H
C27 .5547(4) .6002(4) .0833(3) .1324(18) Uani d D 1 . . C
H27A .5321 .6640 .0347 .199 Uiso calc R 1 . . H
H27B .5562 .5407 .0638 .199 Uiso calc R 1 . . H
H27C .6270 .5876 .0974 .199 Uiso calc R 1 . . H
N7 .81725(19) .84523(18) .39177(18) .0718(6) Uani d D 1 . . N
C28 .8480(3) .7496(3) .4726(2) .0851(9) Uani d D 1 . . C
H28A .9209 .7374 .4867 .102 Uiso calc R 1 . . H
H28B .8524 .6874 .4543 .102 Uiso calc R 1 . . H
C29 .7704(4) .7582(4) .5591(3) .1239(16) Uani d D 1 . . C
H29A .7970 .6944 .6069 .186 Uiso calc R 1 . . H
H29B .6985 .7669 .5470 .186 Uiso calc R 1 . . H
H29C .7660 .8188 .5786 .186 Uiso calc R 1 . . H
C30 .8163(3) .9435(3) .4142(3) .0926(11) Uani d D 1 . . C
H30A .7605 .9587 .4652 .111 Uiso calc R 1 . . H
H30B .7943 1.0036 .3613 .111 Uiso calc R 1 . . H
C31 .9242(3) .9365(3) .4393(4) .1203(14) Uani d D 1 . . C
H31A .9152 1.0026 .4519 .181 Uiso calc R 1 . . H
H31B .9799 .9235 .3888 .181 Uiso calc R 1 . . H
H31C .9458 .8791 .4931 .181 Uiso calc R 1 . . H
C32 .9023(3) .8170(3) .3125(2) .0840(9) Uani d D 1 . . C
H32A .8991 .7544 .3000 .101 Uiso calc R 1 . . H
H32B .9746 .7974 .3318 .101 Uiso calc R 1 . . H
C33 .8906(4) .9036(4) .2234(3) .1275(16) Uani d D 1 . . C
H33A .9478 .8778 .1774 .191 Uiso calc R 1 . . H
H33B .8965 .9652 .2339 .191 Uiso calc R 1 . . H
H33C .8200 .9227 .2024 .191 Uiso calc R 1 . . H
C34 .7021(3) .8716(3) .3673(3) .0964(11) Uani d D 1 . . C
H34A .6496 .8929 .4185 .116 Uiso calc R 1 . . H
H34B .6868 .9324 .3142 .116 Uiso calc R 1 . . H
C35 .6830(3) .7828(4) .3459(4) .1269(16) Uani d D 1 . . C
H35A .6087 .8070 .3305 .190 Uiso calc R 1 . . H
H35B .6944 .7230 .3989 .190 Uiso calc R 1 . . H
H35C .7335 .7615 .2947 .190 Uiso calc R 1 . . H

loop_
_atom_site_aniso_label
_atom_site_aniso_U_11
_atom_site_aniso_U_22
_atom_site_aniso_U_33
_atom_site_aniso_U_12
_atom_site_aniso_U_13
_atom_site_aniso_U_23
C1 .0855(17) .0880(18) .0514(15) -.0447(15) -.0080(13) -.0202(13)
O1 .1285(16) .1175(15) .0548(11) -.0741(14) -.0057(11) -.0257(11)
N1 .148(2) .150(2) .0624(15) -.1070(19) -.0007(15) -.0285(15)
N2 .1063(17) .1062(18) .0556(14) -.0608(15) -.0077(12) -.0183(12)
C2 .192(5) .137(4) .133(4) -.076(4) .007(4) -.051(3)
O2 .1298(17) .1077(16) .0716(14) -.0739(14) -.0061(13) -.0112(12)
N3 .155(2) .1110(19) .0619(15) -.0879(19) .0067(16) -.0246(14)
N4 .445(6) .276(4) .111(3) -.302(4) .120(3) -.100(3)
C3 .0703(15) .0598(13) .0494(14) -.0278(13) -.0078(11) -.0143(11)
O3 .1106(14) .0984(13) .0497(10) -.0642(12) -.0094(10) -.0133(9)
O4 .0984(13) .1026(13) .0604(11) -.0615(12) -.0058(10) -.0262(10)
C4 .0627(14) .0547(13) .0511(13) -.0201(12) -.0086(11) -.0155(10)
C5 .0628(14) .0641(14) .0568(14) -.0261(12) -.0094(11) -.0174(11)
C6 .0658(14) .0691(15) .0488(13) -.0232(13) -.0108(11) -.0157(11)
C7 .0731(16) .0726(16) .0523(14) -.0246(14) -.0147(12) -.0199(12)
C8 .0667(15) .0638(14) .0577(14) -.0235(13) -.0105(12) -.0201(12)
C9 .0680(15) .0590(14) .0559(14) -.0256(12) -.0073(11) -.0169(11)
C10 .0867(19) .091(2) .0557(16) -.0402(17) -.0087(14) -.0167(14)
O5 .1285(17) .1420(19) .0493(11) -.0762(16) -.0087(11) -.0216(12)
O6 .1475(19) .180(2) .0665(14) -.1178(19) -.0017(13) -.0201(14)
C11 .0911(18) .0903(18) .0682(18) -.0479(16) -.0083(15) -.0306(15)
O7 .1432(18) .1299(17) .0852(16) -.0936(16) .0008(14) -.0355(14)
O8 .1562(19) .163(2) .0857(16) -.1060(18) -.0249(15) -.0339(15)
O1W .1078(15) .0973(15) .0793(14) -.0527(13) -.0135(12) -.0157(12)
O2W .1091(16) .1071(16) .0828(15) -.0556(14) -.0137(12) -.0205(12)
O3W .1047(14) .1138(16) .0784(14) -.0636(13) -.0094(12) -.0218(12)
O4W .1008(16) .1143(18) .0932(17) -.0478(15) -.0121(13) -.0207(14)
O5W .1107(18) .1281(19) .1052(19) -.0566(16) .0034(15) -.0452(16)
O6W .155(2) .124(2) .0812(17) -.0702(19) .0069(16) -.0284(15)
O7W .128(2) .1054(18) .146(3) -.0620(17) .0105(18) -.0357(17)
O8W .198(6) .133(4) .116(4) -.106(4) .014(4) -.039(3)
N5 .0610(14) .0765(16) .0929(19) -.0207(13) -.0096(13) -.0087(13)
C12 .078(3) .097(3) .103(4) -.020(3) -.028(3) -.010(3)
C13 .116(5) .121(6) .083(4) -.024(5) -.017(4) -.017(4)
C14 .069(3) .095(3) .111(4) -.027(3) .005(3) -.024(3)
C15 .113(5) .135(7) .129(7) -.039(5) .015(5) .004(6)
C16 .064(2) .097(3) .081(3) -.028(2) -.014(2) -.014(2)
C17 .127(5) .119(6) .118(6) -.059(5) -.026(5) -.025(4)
C18 .090(3) .086(3) .124(4) -.019(3) -.017(3) -.038(3)
C19 .160(6) .139(5) .196(8) -.073(5) -.050(6) -.055(5)
C12' .106(9) .083(8) .112(10) -.027(7) -.011(7) -.030(7)
C13' .33(4) .091(12) .133(17) -.097(17) .083(19) -.063(11)
C14' .062(6) .088(8) .126(10) -.010(6) -.031(6) -.027(7)
C15' .082(8) .129(12) .189(16) -.035(9) -.034(9) -.045(11)
C16' .088(8) .091(8) .095(8) -.021(7) -.007(6) -.024(6)
C17' .19(3) .125(17) .093(13) .002(16) -.010(13) -.022(11)
C18' .086(7) .072(6) .080(7) -.023(6) -.004(5) -.014(5)
C19' .142(18) .106(13) .092(12) -.038(12) .044(11) -.022(10)
N6 .0701(14) .0638(13) .0867(17) -.0209(12) -.0094(12) -.0191(12)
C20 .103(2) .079(2) .120(3) -.0307(19) -.009(2) -.043(2)
C21 .124(3) .124(3) .178(4) -.052(3) -.021(3) -.076(3)
C22 .078(2) .087(2) .111(3) -.0252(18) -.0222(18) -.0219(19)
C23 .103(3) .115(3) .142(4) -.041(2) -.031(2) -.041(3)
C24 .083(2) .082(2) .089(2) -.0245(17) -.0034(17) -.0289(17)
C25 .152(4) .129(3) .095(3) -.052(3) .007(3) -.019(3)
C26 .085(2) .085(2) .092(2) -.0282(18) -.0122(18) -.0113(18)
C27 .127(3) .142(4) .101(3) -.046(3) .005(3) -.004(3)
N7 .0650(13) .0601(13) .0902(17) -.0164(11) -.0123(12) -.0230(12)
C28 .086(2) .0695(18) .092(2) -.0223(17) -.0079(17) -.0163(16)
C29 .140(4) .110(3) .102(3) -.037(3) .009(3) -.023(2)
C30 .091(2) .0665(18) .124(3) -.0212(17) -.011(2) -.0370(18)
C31 .116(3) .106(3) .171(4) -.046(2) -.026(3) -.061(3)
C32 .0733(18) .084(2) .091(2) -.0221(17) -.0056(16) -.0255(17)
C33 .130(4) .127(3) .102(3) -.038(3) .000(3) -.011(3)
C34 .0633(18) .093(2) .131(3) -.0173(18) -.0221(19) -.031(2)
C35 .100(3) .137(3) .174(4) -.050(3) -.033(3) -.056(3)

loop_
_atom_type_symbol
_atom_type_description
_atom_type_scat_dispersion_real
_atom_type_scat_dispersion_imag
_atom_type_scat_source
C C .0033 .0016 'International Tables Vol C Tables 4.2.6.8 and 6.1.1.4'
H H .0000 .0000 'International Tables Vol C Tables 4.2.6.8 and 6.1.1.4'
N N .0061 .0033 'International Tables Vol C Tables 4.2.6.8 and 6.1.1.4'
O O .0106 .0060 'International Tables Vol C Tables 4.2.6.8 and 6.1.1.4'

loop_
_geom_angle_atom_site_label_1
_geom_angle_atom_site_label_2
_geom_angle_atom_site_label_3
_geom_angle
O1 C1 N2 121.6(3)
O1 C1 N1 121.9(3)
N2 C1 N1 116.5(3)
O2 C2 N3 121.2(5)
O2 C2 N4 117.9(5)
N3 C2 N4 120.6(4)
O3 C3 O4 123.9(2)
O3 C3 C4 118.1(2)
O4 C3 C4 118.0(2)
C5 C4 C9 118.8(2)
C5 C4 C3 120.8(2)
C9 C4 C3 120.4(2)
C4 C5 C6 121.5(3)
C7 C6 C5 118.4(2)
C7 C6 C10 121.4(2)
C5 C6 C10 120.2(3)
C8 C7 C6 122.1(2)
C7 C8 C9 118.5(3)
C7 C8 C11 120.4(2)
C9 C8 C11 121.1(2)
C8 C9 C4 120.7(2)
O5 C10 O6 124.5(3)
O5 C10 C6 117.9(3)
O6 C10 C6 117.6(3)
O8 C11 O7 124.3(3)
O8 C11 C8 118.0(3)
O7 C11 C8 117.6(3)
C16 N5 C14 116.4(4)
C16' N5 C14' 124.4(8)
C16 N5 C12 112.5(3)
C14 N5 C12 108.1(3)
C16' N5 C18' 108.3(6)
C14' N5 C18' 110.9(7)
C16' N5 C12' 110.7(8)
C14' N5 C12' 98.6(7)
C18' N5 C12' 101.2(7)
C16 N5 C18 103.9(3)
C14 N5 C18 109.8(4)
C12 N5 C18 105.5(4)
C13 C12 N5 117.2(4)
N5 C14 C15 114.6(5)
N5 C16 C17 115.3(4)
C19 C18 N5 114.9(5)
C13' C12' N5 116.1(11)
N5 C14' C15' 109.1(8)
N5 C16' C17' 116.4(11)
C19' C18' N5 118.1(11)
C26 N6 C20 111.1(3)
C26 N6 C24 106.0(2)
C20 N6 C24 111.0(3)
C26 N6 C22 111.2(3)
C20 N6 C22 106.4(2)
C24 N6 C22 111.2(3)
N6 C20 C21 115.8(3)
C23 C22 N6 116.1(3)
N6 C24 C25 115.0(3)
N6 C26 C27 115.4(3)
C28 N7 C32 106.2(2)
C28 N7 C30 110.8(3)
C32 N7 C30 111.3(3)
C28 N7 C34 111.5(3)
C32 N7 C34 110.8(3)
C30 N7 C34 106.3(2)
N7 C28 C29 115.3(3)
N7 C30 C31 115.8(3)
N7 C32 C33 115.8(3)
C35 C34 N7 115.4(3)

loop_
_geom_bond_atom_site_label_1
_geom_bond_atom_site_label_2
_geom_bond_distance
C1 O1 1.235(3)
C1 N2 1.330(4)
C1 N1 1.338(4)
C2 O2 1.290(6)
C2 N3 1.524(6)
C2 N4 1.622(8)
C3 O3 1.243(3)
C3 O4 1.254(3)
C3 C4 1.508(4)
C4 C5 1.382(4)
C4 C9 1.399(4)
C5 C6 1.387(4)
C6 C7 1.384(4)
C6 C10 1.509(4)
C7 C8 1.379(4)
C8 C9 1.394(4)
C8 C11 1.506(4)
C10 O5 1.246(4)
C10 O6 1.247(4)
C11 O8 1.221(4)
C11 O7 1.260(4)
N5 C16' 1.433(10)
N5 C16 1.460(5)
N5 C14 1.462(5)
N5 C14' 1.487(9)
N5 C12 1.540(5)
N5 C18' 1.551(9)
N5 C12' 1.579(10)
N5 C18 1.585(6)
C12 C13 1.489(8)
C14 C15 1.523(9)
C16 C17 1.522(9)
C18 C19 1.532(8)
C12' C13' 1.487(14)
C14' C15' 1.510(13)
C16' C17' 1.519(13)
C18' C19' 1.496(13)
N6 C26 1.505(4)
N6 C20 1.508(4)
N6 C24 1.509(4)
N6 C22 1.516(4)
C20 C21 1.511(5)
C22 C23 1.503(5)
C24 C25 1.508(5)
C26 C27 1.510(5)
N7 C28 1.505(4)
N7 C32 1.509(4)
N7 C30 1.513(4)
N7 C34 1.520(4)
C28 C29 1.505(5)
C30 C31 1.513(5)
C32 C33 1.514(5)
C34 C35 1.499(5)

loop_
_geom_hbond_atom_site_label_D
_geom_hbond_atom_site_label_H
_geom_hbond_atom_site_label_A
_geom_hbond_site_symmetry_A
_geom_hbond_distance_DH
_geom_hbond_distance_HA
_geom_hbond_distance_DA
_geom_hbond_angle_DHA
_geom_hbond_publ_flag
N1 H1B O3 . .86 2.02 2.874(3) 174.1 yes
N2 H2A O2 2_765 .86 2.18 3.025(4) 169.2 yes
N2 H2B O4 . .86 2.08 2.941(3) 177.1 yes
N3 H3A O1 1_554 .86 2.30 2.864(4) 123.0 yes
N3 H3B O5 . .86 1.96 2.791(4) 163.5 yes
N4 H4A O7W 2_765 .86 2.28 2.905(6) 130.0 yes
N4 H4B O6 . .86 1.92 2.762(5) 166.7 yes
O1W H1WA O1 1_554 .93(2) 1.82(2) 2.732(3) 166(4) yes
O1W H1WB O5 . .94(2) 1.81(2) 2.729(4) 168(4) yes
O2W H2WA O3W 2_665 .93(2) 1.77(2) 2.704(3) 176(5) yes
O2W H2WB O1W 2_665 .94(2) 1.83(2) 2.767(3) 173(4) yes
O3W H3WA O8 . .94(2) 1.82(2) 2.737(3) 163(4) yes
O3W H3WB O7 2_655 .95(2) 1.84(2) 2.760(3) 164(3) yes
O4W H4WA O3 . .96(2) 1.80(2) 2.756(3) 175(5) yes
O4W H4WB O6W 2_666 .96(2) 1.81(2) 2.763(4) 171(4) yes
O5W H5WA O7 . .94(2) 1.82(2) 2.754(4) 172(4) yes
O5W H5WB O4W . .94(2) 1.87(3) 2.759(4) 158(4) yes
O6W H6WA O2W . .94(2) 1.87(3) 2.782(4) 162(4) yes
O6W H6WB O5W 1_565 .94(2) 1.81(2) 2.743(4) 168(5) yes
O7W H7WA O4 . .96(2) 1.82(2) 2.766(4) 169(5) yes
O7W H7WB O8W . .96(2) 1.91(4) 2.698(7) 138(4) yes
O7W H7WB O8W 2_765 .96(2) 2.03(3) 2.914(7) 153(5) yes
O8W H8WA O7W . .95(2) 1.88(6) 2.698(7) 143(7) yes
O8W H8WB O6 . .95(2) 1.79(3) 2.725(7) 168(9) yes
